data_2101798
loop_
_publ_author_name
'Marsh, R. E.'

_publ_section_title
;
 The perils of <i>Cc</i> revisited
;
_journal_issue 2
_journal_name_full 'Acta Crystallographica Section B'
_journal_page_first 317
_journal_page_last 322
_journal_paper_doi 10.1107/S010876819601381X
_journal_volume 53
_journal_year 1997
_chemical_formula_moiety 'C16 H23 P S4 Ni W'
_chemical_formula_sum 'C16 H23 Ni P S4 W'
_space_group_IT_number 43
_symmetry_cell_setting orthorhombic
_symmetry_space_group_name_Hall 'F 2 -2d'
_symmetry_space_group_name_H-M 'F d d 2'
_audit_creation_method CSD-QUEST3D-V5
_cell_angle_alpha 90
_cell_angle_beta 90
_cell_angle_gamma 90
_cell_formula_units_Z 16
_cell_length_a 17.470
_cell_length_b 25.519(11)
_cell_length_c 19.900
_cell_volume 8872(4)
_cod_data_source_file an0533.cif
_cod_data_source_block CSD_CIF_MIF_VICZUC01
_cod_depositor_comments
;

  Added moiety chemical formula from Marsh (1997) paper. The summary
  chemical formula is calculated from moiety formula using 'AdHocParser'
  (svn://www.crystallography.net/cod-tools/trunk/Formulae/AdHocParser.yp,
  revision 1441.)

  Andrius Merkys
  2013-11-06
;
_cod_database_code 2101798

loop_
_symmetry_equiv_pos_as_xyz
x,y,z
-x,-y,z
1/4-x,1/4+y,1/4+z
3/4+x,3/4-y,1/4+z
x,1/2+y,1/2+z
-x,1/2-y,1/2+z
1/4-x,3/4+y,3/4+z
3/4+x,1/4-y,3/4+z
1/2+x,y,1/2+z
1/2-x,-y,1/2+z
3/4-x,1/4+y,3/4+z
1/4+x,3/4-y,3/4+z
1/2+x,1/2+y,z
1/2-x,1/2-y,z
3/4-x,3/4+y,1/4+z
1/4+x,1/4-y,1/4+z

loop_
_atom_site_label
_atom_site_fract_x
_atom_site_fract_y
_atom_site_fract_z
_atom_site_type_symbol
W1 .2351 .03354 .1132 W
Ni1 .2296 .0527 -.0266 Ni
S1 .3101 .0869 .0532 S
S2 .1793 -.0158 .0348 S
S3 .1523 .0780 .1695 S
S4 .3011 -.0154 .1793 S
P1 .3196 .0020 -.0762 P
C1 .2080 .1025 -.1040 C
C2 .1499 .0635 -.0969 C
C3 .1215 .0884 -.0406 C
C4 .1747 .1245 -.0401 C
C5 .2569 .1255 -.1579 C
C6 .1112 .0254 -.1412 C
C7 .0508 .0818 .0043 C
C8 .1898 .1766 -.0097 C
C9 .3868 .0359 -.1299 C
C10 .2844 -.0524 -.1287 C
C11 .3824 -.0312 -.0160 C

loop_
_atom_type_symbol
C
Ni
P
S
W
